data_4123557
loop_
_publ_author_name
'Yao, Shu A.'
'Martin-Diaconescu, Vlad'
'Infante, Ivan'
'Lancaster, Kyle M.'
'G\"otz, Andreas W'
'DeBeer, Serena'
'Berry, John F.'

_publ_section_title
;
 Electronic Structure of Ni2E2 Complexes (E = S, Se, Te) and a Global
 Analysis of M2E2 Compounds: A Case for Quantized E2(n-) Oxidation Levels
 with n = 2, 3, or 4.
;
_journal_issue 15
_journal_name_full 'Journal of the American Chemical Society'
_journal_page_first 4993
_journal_page_last 5011
_journal_paper_doi 10.1021/ja511607j
_journal_volume 137
_journal_year 2015
_chemical_absolute_configuration ad
_chemical_formula_moiety 'C51 H87 Ni3 S4, B F4'
_chemical_formula_sum 'C51 H87 B F4 Ni3 S4'
_chemical_formula_weight 1091.38
_space_group_crystal_system hexagonal
_space_group_IT_number 170
_space_group_name_Hall 'P 65'
_space_group_name_H-M_alt 'P 65'
_symmetry_space_group_name_Hall 'P 65'
_symmetry_space_group_name_H-M 'P 65'
_atom_sites_solution_hydrogens geom
_audit_creation_date 2014-11-11
_audit_creation_method
;
Olex2 1.2
(compiled 2014.09.19 svn.r3010 for OlexSys, GUI svn.r4874)
;
_cell_angle_alpha 90
_cell_angle_beta 90
_cell_angle_gamma 120
_cell_formula_units_Z 6
_cell_length_a 13.5182(4)
_cell_length_b 13.5182(4)
_cell_length_c 50.6155(16)
_cell_measurement_temperature 100.0
_cell_volume 8010.4(4)
_computing_cell_refinement 'SAINT Ver. 7.24A (Bruker-AXS, 2007)'
_computing_data_collection 'APEX2 Ver. 2.1-4 (Bruker-AXS, 2009)'
_computing_data_reduction 'SAINT Ver. 7.24A'
_computing_molecular_graphics 'Olex2 (Dolomanov et al., 2009)'
_computing_publication_material 'Olex2 (Dolomanov et al., 2009)'
_computing_structure_refinement 'ShelXL (Sheldrick, 2008)'
_computing_structure_solution 'SHELXTL (Sheldrick, 2008)'
_diffrn_ambient_temperature 100.0
_diffrn_detector 'Bruker APEX2 area detector'
_diffrn_detector_area_resol_mean 7.9
_diffrn_detector_type 'CCD area detector'
_diffrn_measured_fraction_theta_full 0.999
_diffrn_measured_fraction_theta_max 0.999
_diffrn_measurement_device 'three-circle diffractometer'
_diffrn_measurement_device_type 'Bruker SMART APEX2 area detector'
_diffrn_measurement_method '\w and \f scans'
_diffrn_radiation_monochromator 'mirror optics'
_diffrn_radiation_probe x-ray
_diffrn_radiation_type MoK\a
_diffrn_radiation_wavelength 0.71073
_diffrn_reflns_av_R_equivalents 0.0000
_diffrn_reflns_av_unetI/netI 0.1557
_diffrn_reflns_Laue_measured_fraction_full 0.999
_diffrn_reflns_Laue_measured_fraction_max 0.999
_diffrn_reflns_limit_h_max 15
_diffrn_reflns_limit_h_min -16
_diffrn_reflns_limit_k_max 16
_diffrn_reflns_limit_k_min -16
_diffrn_reflns_limit_l_max 60
_diffrn_reflns_limit_l_min -60
_diffrn_reflns_number 73165
_diffrn_reflns_point_group_measured_fraction_full 0.999
_diffrn_reflns_point_group_measured_fraction_max 0.999
_diffrn_reflns_theta_full 25.000
_diffrn_reflns_theta_max 25.027
_diffrn_reflns_theta_min 2.117
_diffrn_source_type 'Incoatec I\ms'
_exptl_absorpt_coefficient_mu 1.250
_exptl_absorpt_correction_T_max 0.7881
_exptl_absorpt_correction_T_min 0.6347
_exptl_absorpt_correction_type analytical
_exptl_absorpt_process_details 'SADABS was used for absorption correction (Bruker-AXS, 2007)'
_exptl_crystal_colour black
_exptl_crystal_colour_primary black
_exptl_crystal_density_diffrn 1.357
_exptl_crystal_description block
_exptl_crystal_F_000 3492
_exptl_crystal_size_max 0.4
_exptl_crystal_size_mid 0.3
_exptl_crystal_size_min 0.2
_refine_diff_density_max 1.071
_refine_diff_density_min -0.488
_refine_diff_density_rms 0.082
_refine_ls_abs_structure_details
;
 Flack x determined using 2604 quotients [(I+)-(I-)]/[(I+)+(I-)]
 (Parsons, Flack and Wagner, Acta Cryst. B69 (2013) 249-259).
;
_refine_ls_abs_structure_Flack 0.04(3)
_refine_ls_extinction_method none
_refine_ls_goodness_of_fit_ref 0.807
_refine_ls_hydrogen_treatment constr
_refine_ls_matrix_type full
_refine_ls_number_parameters 639
_refine_ls_number_reflns 73165
_refine_ls_number_restraints 262
_refine_ls_restrained_S_all 0.810
_refine_ls_R_factor_all 0.1022
_refine_ls_R_factor_gt 0.0756
_refine_ls_shift/su_max 0.002
_refine_ls_shift/su_mean 0.000
_refine_ls_structure_factor_coef Fsqd
_refine_ls_weighting_details 'w=1/[\s^2^(Fo^2^)+(0.1130P)^2^] where P=(Fo^2^+2Fc^2^)/3'
_refine_ls_weighting_scheme calc
_refine_ls_wR_factor_gt 0.1734
_refine_ls_wR_factor_ref 0.1899
_reflns_Friedel_coverage 0.976
_reflns_Friedel_fraction_full 0.999
_reflns_Friedel_fraction_max 0.999
_reflns_number_gt 8104
_reflns_number_total 9396
_reflns_threshold_expression 'I > 2\s(I)'
_cod_data_source_file ja511607j_si_001.cif
_cod_data_source_block berry176
_cod_depositor_comments 'Adding full bibliography for 4123556--4123563.cif.'
_cod_original_cell_volume 8010.4(5)
_cod_database_code 4123557
_shelxl_version_number 2014/5
_shelx_space_group_comment
;
The symmetry employed for this shelxl refinement is uniquely defined
by the following loop, which should always be used as a source of
symmetry information in preference to the above space-group names.
They are only intended as comments.
;
_shelx_estimated_absorpt_t_max 0.788
_shelx_estimated_absorpt_t_min 0.635
_olex2_refinement_description
;
1. Fixed Uiso
 At 1.2 times of:
  All C(H) groups
 At 1.5 times of:
  All C(H,H,H) groups
2. Restrained distances
 B1-F1 \\sim B1-F2 \\sim B1-F3 \\sim B1-F4 \\sim B1A-F1A \\sim B1A-F2A \\sim
B1A-F3A \\sim B1A-F4A
 with sigma of 0.001
 F1-F3 \\sim F1-F4 \\sim F2-F3 \\sim F2-F4 \\sim F3-F4 \\sim F1A-F2A
 with sigma of 0.005
 F1-F2 \\sim F1A-F3A \\sim F1A-F4A \\sim F2A-F3A \\sim F2A-F4A \\sim F3A-F4A
 with sigma of 0.005
3. Uiso/Uaniso restraints and constraints
F3A \\sim F1A \\sim B1A \\sim F2A \\sim F4A \\sim B1 \\sim F1 \\sim F2 \\sim F3
\\sim F4: within 1.7A with sigma of 0.01 and sigma for terminal atoms of 0.02
C19 \\sim C20 \\sim C21: within 1.7A with sigma of 0.01 and sigma for terminal
atoms of 0.02
C43 \\sim C44 \\sim C45: within 1.7A with sigma of 0.01 and sigma for terminal
atoms of 0.02
C13 \\sim C14 \\sim C15 \\sim C11 \\sim C12: within 1.7A with sigma of 0.01 and
sigma for terminal atoms of 0.02
Uanis(C13) \\sim Ueq, Uanis(C14) \\sim Ueq: with sigma of 0.01 and sigma for
terminal atoms of 0.01
4. Rigid body (RIGU) restrains
 C13, C14, C15, C11, C12
 with sigma for 1-2 distances of 0.004 and sigma for 1-3 distances of 0.004
5. Others
 Sof(F1A)=Sof(F2A)=Sof(F3A)=Sof(F4A)=Sof(B1A)=1-FVAR(1)
 Sof(F1)=Sof(F2)=Sof(F3)=Sof(F4)=Sof(B1)=FVAR(1)
6.a Ternary CH refined with riding coordinates:
 C16(H16), C19(H19), C22(H22), C25(H25), C28(H28), C31(H31), C34(H34),
 C37(H37), C40(H40), C43(H43), C46(H46), C49(H49)
6.b Aromatic/amide H refined with riding coordinates:
 C2(H2), C7(H7), C12(H12)
6.c Idealised Me refined as rotating group:
 C17(H17A,H17B,H17C), C18(H18A,H18B,H18C), C20(H20A,H20B,H20C), C21(H21A,H21B,
 H21C), C23(H23A,H23B,H23C), C24(H24A,H24B,H24C), C26(H26A,H26B,H26C), C27(H27A,
 H27B,H27C), C29(H29A,H29B,H29C), C30(H30A,H30B,H30C), C32(H32A,H32B,H32C),
 C33(H33A,H33B,H33C), C35(H35A,H35B,H35C), C36(H36A,H36B,H36C), C38(H38A,H38B,
 H38C), C39(H39A,H39B,H39C), C41(H41A,H41B,H41C), C42(H42A,H42B,H42C), C44(H44A,
 H44B,H44C), C45(H45A,H45B,H45C), C47(H47A,H47B,H47C), C48(H48A,H48B,H48C),
 C50(H50A,H50B,H50C), C51(H51A,H51B,H51C)
;

loop_
_space_group_symop_operation_xyz
'x, y, z'
'-y, x-y, z+2/3'
'-x+y, -x, z+1/3'
'-x, -y, z+1/2'
'y, -x+y, z+1/6'
'x-y, x, z+5/6'

loop_
_atom_site_label
_atom_site_type_symbol
_atom_site_fract_x
_atom_site_fract_y
_atom_site_fract_z
_atom_site_U_iso_or_equiv
_atom_site_adp_type
_atom_site_occupancy
_atom_site_site_symmetry_order
_atom_site_calc_flag
_atom_site_refinement_flags_posn
_atom_site_refinement_flags_adp
_atom_site_refinement_flags_occupancy
_atom_site_disorder_assembly
_atom_site_disorder_group
Ni1 Ni 0.04979(15) 0.27757(15) 0.09953(13) 0.0164(4) Uani 1 1 d . . . . .
Ni2 Ni 0.35397(15) 0.37289(15) 0.09978(13) 0.0158(4) Uani 1 1 d . . . . .
Ni3 Ni 0.15248(16) 0.07616(16) 0.09169(13) 0.0174(5) Uani 1 1 d . . . . .
S1 S 0.2544(3) 0.2380(3) 0.07091(14) 0.0171(9) Uani 1 1 d . . . . .
S2 S 0.1311(3) 0.2775(3) 0.06103(15) 0.0192(8) Uani 1 1 d . . . . .
S3 S 0.2089(3) 0.3248(3) 0.12435(15) 0.0173(9) Uani 1 1 d . . . . .
S4 S 0.0923(3) 0.1524(3) 0.11966(14) 0.0187(9) Uani 1 1 d . . . . .
F1 F 0.4539(11) 0.7865(12) 0.0768(4) 0.067(6) Uani 0.755(19) 1 d . . P A 1
F1A F 0.428(3) 0.884(4) 0.0939(10) 0.10(2) Uani 0.245(19) 1 d . . P A 2
F2 F 0.6169(15) 0.9396(18) 0.0902(4) 0.081(7) Uani 0.755(19) 1 d . . P A 1
F2A F 0.615(4) 0.960(6) 0.1019(10) 0.13(3) Uani 0.245(19) 1 d . . P A 2
F3 F 0.6223(12) 0.8269(14) 0.0585(3) 0.079(6) Uani 0.755(19) 1 d . . P A 1
F3A F 0.525(5) 0.810(4) 0.0746(13) 0.11(2) Uani 0.245(19) 1 d . . P A 2
F4 F 0.5459(17) 0.9370(17) 0.0501(4) 0.113(12) Uani 0.755(19) 1 d . . P A 1
F4A F 0.555(5) 0.982(4) 0.0622(9) 0.08(2) Uani 0.245(19) 1 d . . P A 2
C1 C -0.0800(12) 0.2788(13) 0.0772(3) 0.019(3) Uani 1 1 d . . . . .
C2 C -0.1305(12) 0.2066(14) 0.0988(4) 0.025(4) Uani 1 1 d . . . . .
H2 H -0.1838 0.1272 0.0978 0.030 Uiso 1 1 calc R . . . .
C3 C -0.0902(13) 0.2697(14) 0.1224(3) 0.025(4) Uani 1 1 d . . . . .
C4 C -0.0125(13) 0.3880(13) 0.1153(3) 0.020(4) Uani 1 1 d . . . . .
C5 C -0.0027(12) 0.3939(13) 0.0872(3) 0.016(3) Uani 1 1 d . . . . .
C6 C 0.4966(12) 0.4748(13) 0.0755(3) 0.020(3) Uani 1 1 d . . . . .
C7 C 0.4706(12) 0.5476(13) 0.0905(3) 0.019(4) Uani 1 1 d . . . . .
H7 H 0.4516 0.6012 0.0834 0.023 Uiso 1 1 calc R . . . .
C8 C 0.4775(12) 0.5271(12) 0.1177(3) 0.016(3) Uani 1 1 d . . . . .
C9 C 0.5167(12) 0.4449(12) 0.1200(3) 0.019(3) Uani 1 1 d . . . . .
C10 C 0.5258(12) 0.4116(12) 0.0945(3) 0.021(4) Uani 1 1 d . . . . .
C12 C 0.0703(16) -0.0855(14) 0.1076(4) 0.038(4) Uani 1 1 d . . . . .
H12 H 0.0374 -0.0941 0.1246 0.046 Uiso 1 1 calc R . . . .
C14 C 0.1985(14) -0.0367(13) 0.0740(4) 0.036(4) Uani 1 1 d . U . . .
C15 C 0.0845(14) -0.0686(13) 0.0642(4) 0.028(4) Uani 1 1 d . . . . .
C16 C -0.1086(13) 0.2475(12) 0.0489(3) 0.021(4) Uani 1 1 d . . . . .
H16 H -0.0355 0.2861 0.0387 0.025 Uiso 1 1 calc R . . . .
C17 C -0.1865(14) 0.2902(14) 0.0379(3) 0.030(4) Uani 1 1 d . . . . .
H17A H -0.2603 0.2514 0.0470 0.045 Uiso 1 1 calc GR . . . .
H17B H -0.1983 0.2736 0.0189 0.045 Uiso 1 1 calc GR . . . .
H17C H -0.1506 0.3728 0.0407 0.045 Uiso 1 1 calc GR . . . .
C18 C -0.1632(15) 0.1184(14) 0.0442(4) 0.034(4) Uani 1 1 d . . . . .
H18A H -0.1190 0.0897 0.0535 0.051 Uiso 1 1 calc GR . . . .
H18B H -0.1637 0.1037 0.0252 0.051 Uiso 1 1 calc GR . . . .
H18C H -0.2418 0.0794 0.0508 0.051 Uiso 1 1 calc GR . . . .
C19 C -0.1375(15) 0.2222(15) 0.1497(4) 0.036(4) Uani 1 1 d . . . . .
H19 H -0.0790 0.2693 0.1633 0.043 Uiso 1 1 calc R . . . .
C20 C -0.243(2) 0.232(2) 0.1540(6) 0.108(11) Uani 1 1 d . . . . .
H20A H -0.2251 0.3108 0.1501 0.162 Uiso 1 1 calc GR . . . .
H20B H -0.2683 0.2138 0.1724 0.162 Uiso 1 1 calc GR . . . .
H20C H -0.3042 0.1794 0.1422 0.162 Uiso 1 1 calc GR . . . .
C21 C -0.1704(18) 0.0992(17) 0.1532(4) 0.057(6) Uani 1 1 d . . . . .
H21A H -0.2339 0.0514 0.1414 0.086 Uiso 1 1 calc GR . . . .
H21B H -0.1940 0.0763 0.1716 0.086 Uiso 1 1 calc GR . . . .
H21C H -0.1049 0.0896 0.1491 0.086 Uiso 1 1 calc GR . . . .
C22 C 0.0420(13) 0.4926(14) 0.1333(3) 0.024(4) Uani 1 1 d . . . . .
H22 H 0.1098 0.5537 0.1237 0.029 Uiso 1 1 calc R . . . .
C23 C -0.0424(17) 0.5376(19) 0.1375(4) 0.055(6) Uani 1 1 d . . . . .
H23A H -0.0737 0.5425 0.1204 0.082 Uiso 1 1 calc GR . . . .
H23B H -0.0020 0.6135 0.1456 0.082 Uiso 1 1 calc GR . . . .
H23C H -0.1048 0.4851 0.1491 0.082 Uiso 1 1 calc GR . . . .
C24 C 0.0846(14) 0.4774(15) 0.1602(3) 0.033(4) Uani 1 1 d . . . . .
H24A H 0.0194 0.4350 0.1720 0.049 Uiso 1 1 calc GR . . . .
H24B H 0.1366 0.5525 0.1678 0.049 Uiso 1 1 calc GR . . . .
H24C H 0.1252 0.4348 0.1579 0.049 Uiso 1 1 calc GR . . . .
C25 C 0.0657(11) 0.4966(12) 0.0694(3) 0.019(3) Uani 1 1 d . . . . .
H25 H 0.0557 0.4657 0.0510 0.022 Uiso 1 1 calc R . . . .
C26 C 0.0202(13) 0.5792(13) 0.0690(4) 0.026(4) Uani 1 1 d . . . . .
H26A H -0.0632 0.5362 0.0676 0.039 Uiso 1 1 calc GR . . . .
H26B H 0.0524 0.6308 0.0539 0.039 Uiso 1 1 calc GR . . . .
H26C H 0.0422 0.6239 0.0854 0.039 Uiso 1 1 calc GR . . . .
C27 C 0.1957(12) 0.5648(13) 0.0743(3) 0.021(4) Uani 1 1 d . . . . .
H27A H 0.2113 0.6089 0.0906 0.031 Uiso 1 1 calc GR . . . .
H27B H 0.2333 0.6169 0.0595 0.031 Uiso 1 1 calc GR . . . .
H27C H 0.2251 0.5119 0.0759 0.031 Uiso 1 1 calc GR . . . .
C28 C 0.5008(13) 0.4700(13) 0.0461(3) 0.026(4) Uani 1 1 d . . . . .
H28 H 0.4733 0.3891 0.0409 0.031 Uiso 1 1 calc R . . . .
C29 C 0.4242(15) 0.5075(14) 0.0331(3) 0.035(4) Uani 1 1 d . . . . .
H29A H 0.3445 0.4543 0.0378 0.053 Uiso 1 1 calc GR . . . .
H29B H 0.4332 0.5082 0.0139 0.053 Uiso 1 1 calc GR . . . .
H29C H 0.4454 0.5845 0.0392 0.053 Uiso 1 1 calc GR . . . .
C30 C 0.6234(15) 0.5428(17) 0.0364(4) 0.050(6) Uani 1 1 d . . . . .
H30A H 0.6530 0.6223 0.0419 0.074 Uiso 1 1 calc GR . . . .
H30B H 0.6251 0.5390 0.0171 0.074 Uiso 1 1 calc GR . . . .
H30C H 0.6708 0.5140 0.0440 0.074 Uiso 1 1 calc GR . . . .
C31 C 0.4660(13) 0.5960(13) 0.1393(4) 0.025(4) Uani 1 1 d . . . . .
H31 H 0.4518 0.5537 0.1563 0.030 Uiso 1 1 calc R . . . .
C32 C 0.3692(12) 0.6241(13) 0.1347(3) 0.024(4) Uani 1 1 d . . . . .
H32A H 0.3880 0.6748 0.1194 0.036 Uiso 1 1 calc GR . . . .
H32B H 0.3613 0.6621 0.1504 0.036 Uiso 1 1 calc GR . . . .
H32C H 0.2972 0.5533 0.1314 0.036 Uiso 1 1 calc GR . . . .
C33 C 0.5784(13) 0.7106(14) 0.1414(4) 0.033(4) Uani 1 1 d . . . . .
H33A H 0.6423 0.6963 0.1433 0.050 Uiso 1 1 calc GR . . . .
H33B H 0.5753 0.7527 0.1568 0.050 Uiso 1 1 calc GR . . . .
H33C H 0.5892 0.7557 0.1254 0.050 Uiso 1 1 calc GR . . . .
C34 C 0.5414(13) 0.4014(13) 0.1456(3) 0.022(3) Uani 1 1 d . . . . .
H34 H 0.5727 0.3516 0.1399 0.026 Uiso 1 1 calc R . . . .
C35 C 0.6356(14) 0.4952(15) 0.1621(4) 0.037(4) Uani 1 1 d . . . . .
H35A H 0.7023 0.5414 0.1509 0.055 Uiso 1 1 calc GR . . . .
H35B H 0.6571 0.4608 0.1764 0.055 Uiso 1 1 calc GR . . . .
H35C H 0.6082 0.5439 0.1697 0.055 Uiso 1 1 calc GR . . . .
C36 C 0.4371(14) 0.3250(15) 0.1616(3) 0.033(4) Uani 1 1 d . . . . .
H36A H 0.3998 0.3678 0.1672 0.049 Uiso 1 1 calc GR . . . .
H36B H 0.4594 0.2980 0.1772 0.049 Uiso 1 1 calc GR . . . .
H36C H 0.3841 0.2595 0.1508 0.049 Uiso 1 1 calc GR . . . .
C37 C 0.5732(13) 0.3345(13) 0.0865(3) 0.025(4) Uani 1 1 d . . . . .
H37 H 0.5648 0.3251 0.0669 0.030 Uiso 1 1 calc R . . . .
C38 C 0.7013(13) 0.3945(14) 0.0925(4) 0.036(5) Uani 1 1 d . . . . .
H38A H 0.7399 0.4685 0.0834 0.053 Uiso 1 1 calc GR . . . .
H38B H 0.7326 0.3471 0.0862 0.053 Uiso 1 1 calc GR . . . .
H38C H 0.7135 0.4063 0.1116 0.053 Uiso 1 1 calc GR . . . .
C39 C 0.5114(14) 0.2147(13) 0.0984(4) 0.033(4) Uani 1 1 d . . . . .
H39A H 0.5327 0.2183 0.1170 0.049 Uiso 1 1 calc GR . . . .
H39B H 0.5331 0.1656 0.0887 0.049 Uiso 1 1 calc GR . . . .
H39C H 0.4287 0.1833 0.0970 0.049 Uiso 1 1 calc GR . . . .
C11 C 0.0131(17) -0.0987(14) 0.0848(4) 0.043(5) Uani 1 1 d . . . . .
C40 C -0.1193(17) -0.1460(16) 0.0828(5) 0.055(6) Uani 1 1 d . . . . .
H40 H -0.1411 -0.1391 0.0643 0.066 Uiso 1 1 calc R . . . .
C41 C -0.1740(18) -0.2750(15) 0.0908(5) 0.063(7) Uani 1 1 d . . . . .
H41A H -0.1550 -0.3155 0.0775 0.094 Uiso 1 1 calc GR . . . .
H41B H -0.2571 -0.3094 0.0919 0.094 Uiso 1 1 calc GR . . . .
H41C H -0.1439 -0.2807 0.1080 0.094 Uiso 1 1 calc GR . . . .
C42 C -0.1571(13) -0.0899(14) 0.1010(4) 0.035(4) Uani 1 1 d . . . . .
H42A H -0.1438 -0.1056 0.1192 0.053 Uiso 1 1 calc GR . . . .
H42B H -0.2389 -0.1186 0.0984 0.053 Uiso 1 1 calc GR . . . .
H42C H -0.1145 -0.0074 0.0978 0.053 Uiso 1 1 calc GR . . . .
C13 C 0.1812(15) -0.0583(13) 0.1034(4) 0.034(4) Uani 1 1 d . U . . .
C43 C 0.2680(17) -0.0480(16) 0.1238(4) 0.050(5) Uani 1 1 d . . . . .
H43 H 0.3453 0.0139 0.1181 0.060 Uiso 1 1 calc R . . . .
C44 C 0.2419(16) -0.0176(18) 0.1511(3) 0.040(5) Uani 1 1 d . . . . .
H44A H 0.2490 0.0582 0.1505 0.061 Uiso 1 1 calc GR . . . .
H44B H 0.2961 -0.0170 0.1641 0.061 Uiso 1 1 calc GR . . . .
H44C H 0.1639 -0.0744 0.1563 0.061 Uiso 1 1 calc GR . . . .
C45 C 0.269(2) -0.1631(18) 0.1250(5) 0.081(9) Uani 1 1 d . . . . .
H45A H 0.1973 -0.2224 0.1328 0.122 Uiso 1 1 calc GR . . . .
H45B H 0.3333 -0.1531 0.1359 0.122 Uiso 1 1 calc GR . . . .
H45C H 0.2768 -0.1860 0.1071 0.122 Uiso 1 1 calc GR . . . .
C46 C 0.3032(18) -0.0220(16) 0.0599(4) 0.047(5) Uani 1 1 d . . . . .
H46 H 0.3589 -0.0118 0.0741 0.057 Uiso 1 1 calc R . . . .
C47 C 0.3667(15) 0.0793(14) 0.0415(3) 0.029(4) Uani 1 1 d . . . . .
H47A H 0.3161 0.0739 0.0270 0.043 Uiso 1 1 calc GR . . . .
H47B H 0.4338 0.0789 0.0342 0.043 Uiso 1 1 calc GR . . . .
H47C H 0.3914 0.1503 0.0513 0.043 Uiso 1 1 calc GR . . . .
C48 C 0.2769(18) -0.1316(15) 0.0456(5) 0.059(7) Uani 1 1 d . . . . .
H48A H 0.2367 -0.1967 0.0576 0.088 Uiso 1 1 calc GR . . . .
H48B H 0.3484 -0.1266 0.0398 0.088 Uiso 1 1 calc GR . . . .
H48C H 0.2287 -0.1421 0.0302 0.088 Uiso 1 1 calc GR . . . .
C49 C 0.064(2) -0.0727(17) 0.0341(4) 0.056(6) Uani 1 1 d . . . . .
H49 H 0.1392 -0.0482 0.0251 0.067 Uiso 1 1 calc R . . . .
C50 C 0.0207(15) 0.0012(14) 0.0244(3) 0.035(4) Uani 1 1 d . . . . .
H50A H -0.0552 -0.0245 0.0319 0.053 Uiso 1 1 calc GR . . . .
H50B H 0.0153 -0.0032 0.0051 0.053 Uiso 1 1 calc GR . . . .
H50C H 0.0728 0.0803 0.0298 0.053 Uiso 1 1 calc GR . . . .
C51 C -0.020(2) -0.1990(17) 0.0257(5) 0.065(7) Uani 1 1 d . . . . .
H51A H 0.0124 -0.2471 0.0301 0.097 Uiso 1 1 calc GR . . . .
H51B H -0.0341 -0.2020 0.0066 0.097 Uiso 1 1 calc GR . . . .
H51C H -0.0929 -0.2268 0.0351 0.097 Uiso 1 1 calc GR . . . .
B1 B 0.5596(9) 0.8719(10) 0.0690(3) 0.072(11) Uani 0.755(19) 1 d . . P A 1
B1A B 0.531(3) 0.909(3) 0.0831(7) 0.070(18) Uani 0.245(19) 1 d . . P A 2

loop_
_atom_site_aniso_label
_atom_site_aniso_U_11
_atom_site_aniso_U_22
_atom_site_aniso_U_33
_atom_site_aniso_U_23
_atom_site_aniso_U_13
_atom_site_aniso_U_12
Ni1 0.0132(10) 0.0159(10) 0.0186(10) 0.0040(9) -0.0004(9) 0.0062(8)
Ni2 0.0142(10) 0.0151(10) 0.0157(10) -0.0007(9) -0.0007(8) 0.0054(8)
Ni3 0.0193(10) 0.0134(10) 0.0187(11) 0.0008(8) -0.0013(8) 0.0075(9)
S1 0.018(2) 0.015(2) 0.017(2) -0.0005(16) 0.0004(16) 0.0074(17)
S2 0.020(2) 0.019(2) 0.0181(19) 0.0018(17) -0.0015(16) 0.0098(17)
S3 0.017(2) 0.017(2) 0.018(2) -0.0014(16) -0.0014(16) 0.0086(17)
S4 0.018(2) 0.016(2) 0.021(2) 0.0044(16) 0.0017(16) 0.0077(17)
F1 0.018(8) 0.059(11) 0.102(13) 0.047(10) 0.009(9) 0.003(8)
F1A 0.04(3) 0.07(4) 0.18(6) 0.04(4) 0.02(3) 0.01(3)
F2 0.057(12) 0.085(14) 0.088(16) -0.022(12) -0.008(11) 0.025(11)
F2A 0.09(4) 0.10(4) 0.14(5) 0.01(4) 0.00(4) 0.01(4)
F3 0.041(10) 0.088(14) 0.092(14) -0.003(11) -0.001(10) 0.020(10)
F3A 0.08(3) 0.09(3) 0.15(4) 0.01(3) 0.03(3) 0.02(3)
F4 0.045(12) 0.12(2) 0.14(2) 0.105(19) -0.003(14) 0.013(14)
F4A 0.03(3) 0.07(3) 0.13(4) 0.04(3) 0.00(3) 0.01(2)
C1 0.013(8) 0.018(8) 0.026(9) 0.008(7) 0.001(7) 0.007(7)
C2 0.009(8) 0.023(9) 0.040(10) 0.012(8) -0.002(8) 0.005(7)
C3 0.017(8) 0.036(10) 0.022(9) 0.017(8) 0.006(7) 0.014(8)
C4 0.021(9) 0.025(9) 0.019(9) -0.001(7) -0.004(7) 0.016(8)
C5 0.015(8) 0.020(8) 0.019(8) -0.004(7) -0.004(7) 0.013(7)
C6 0.012(8) 0.020(9) 0.020(9) 0.002(7) 0.002(6) 0.003(7)
C7 0.010(8) 0.022(8) 0.025(9) 0.005(7) -0.002(7) 0.007(7)
C8 0.010(7) 0.014(8) 0.020(8) -0.002(6) 0.002(6) 0.001(6)
C9 0.013(8) 0.014(8) 0.026(9) -0.004(7) -0.003(7) 0.005(7)
C10 0.012(8) 0.013(8) 0.027(9) -0.001(7) 0.001(7) -0.002(6)
C12 0.042(10) 0.022(9) 0.046(10) 0.005(8) 0.012(8) 0.013(8)
C14 0.027(8) 0.008(7) 0.071(11) -0.005(8) 0.014(8) 0.007(7)
C15 0.037(9) 0.012(8) 0.032(9) -0.009(7) -0.011(7) 0.010(7)
C16 0.016(8) 0.013(8) 0.023(9) -0.001(7) -0.009(7) 0.000(7)
C17 0.033(10) 0.032(10) 0.027(9) -0.007(8) -0.013(8) 0.018(8)
C18 0.029(10) 0.029(10) 0.042(11) -0.005(9) -0.013(8) 0.013(8)
C19 0.035(10) 0.046(11) 0.027(10) 0.012(9) 0.012(8) 0.021(9)
C20 0.11(2) 0.13(2) 0.14(2) 0.10(2) 0.102(19) 0.094(19)
C21 0.064(14) 0.053(14) 0.064(15) 0.041(12) 0.032(12) 0.036(12)
C22 0.019(8) 0.033(10) 0.021(9) -0.002(7) 0.002(7) 0.013(8)
C23 0.056(13) 0.082(16) 0.056(14) -0.035(13) -0.022(11) 0.057(13)
C24 0.036(10) 0.049(12) 0.024(9) -0.002(8) -0.004(8) 0.029(10)
C25 0.008(7) 0.019(8) 0.027(9) 0.007(7) 0.001(7) 0.006(7)
C26 0.019(9) 0.024(9) 0.037(10) 0.010(8) 0.000(7) 0.012(7)
C27 0.011(8) 0.022(9) 0.026(9) 0.000(7) -0.002(7) 0.006(7)
C28 0.025(9) 0.022(9) 0.019(9) 0.003(7) 0.007(7) 0.003(7)
C29 0.042(11) 0.023(10) 0.021(9) 0.007(8) 0.001(8) 0.002(8)
C30 0.030(11) 0.059(14) 0.030(11) 0.008(10) 0.007(9) -0.001(10)
C31 0.020(9) 0.022(9) 0.033(10) -0.008(7) -0.009(7) 0.011(7)
C32 0.022(9) 0.021(8) 0.029(9) -0.001(7) 0.004(7) 0.012(7)
C33 0.022(9) 0.026(10) 0.044(11) -0.011(8) -0.004(8) 0.007(8)
C34 0.022(9) 0.027(9) 0.021(8) -0.005(7) 0.000(7) 0.016(8)
C35 0.033(10) 0.050(12) 0.032(10) 0.002(9) -0.015(8) 0.023(10)
C36 0.032(10) 0.042(11) 0.029(10) 0.006(8) -0.005(8) 0.022(9)
C37 0.018(9) 0.022(9) 0.027(10) -0.003(7) 0.008(7) 0.005(7)
C38 0.019(9) 0.035(10) 0.053(13) -0.013(9) 0.001(8) 0.015(8)
C39 0.032(10) 0.021(9) 0.046(11) -0.001(8) 0.006(9) 0.014(8)
C11 0.042(10) 0.016(9) 0.062(11) -0.001(9) 0.006(9) 0.009(8)
C40 0.038(12) 0.033(12) 0.085(18) 0.016(12) -0.004(12) 0.011(10)
C41 0.048(13) 0.023(11) 0.10(2) -0.005(12) 0.014(13) 0.006(9)
C42 0.017(9) 0.033(10) 0.049(11) 0.004(9) 0.001(9) 0.008(8)
C13 0.047(9) 0.016(8) 0.049(10) -0.012(8) -0.031(8) 0.023(8)
C43 0.045(12) 0.038(11) 0.061(14) 0.005(10) -0.014(11) 0.017(10)
C44 0.040(11) 0.065(13) 0.021(10) 0.007(9) -0.003(8) 0.029(10)
C45 0.12(2) 0.051(14) 0.090(18) -0.021(13) -0.073(17) 0.060(15)
C46 0.048(13) 0.035(11) 0.054(13) -0.010(10) 0.004(11) 0.018(10)
C47 0.041(11) 0.028(9) 0.021(9) -0.002(7) 0.007(8) 0.019(8)
C48 0.050(13) 0.026(11) 0.091(18) -0.014(11) 0.023(12) 0.012(10)
C49 0.072(16) 0.041(12) 0.055(14) -0.005(10) -0.030(12) 0.030(12)
C50 0.040(11) 0.038(11) 0.026(10) 0.002(8) -0.009(8) 0.018(9)
C51 0.095(18) 0.045(13) 0.071(15) -0.030(11) -0.057(14) 0.047(13)
B1 0.031(17) 0.06(2) 0.11(2) 0.053(19) 0.014(17) 0.010(15)
B1A 0.04(3) 0.05(3) 0.12(3) 0.03(3) 0.00(3) 0.03(2)

loop_
_atom_type_symbol
_atom_type_description
_atom_type_scat_dispersion_real
_atom_type_scat_dispersion_imag
_atom_type_scat_source
C C 0.0033 0.0016 'International Tables Vol C Tables 4.2.6.8 and 6.1.1.4'
H H 0.0000 0.0000 'International Tables Vol C Tables 4.2.6.8 and 6.1.1.4'
B B 0.0013 0.0007 'International Tables Vol C Tables 4.2.6.8 and 6.1.1.4'
F F 0.0171 0.0103 'International Tables Vol C Tables 4.2.6.8 and 6.1.1.4'
S S 0.1246 0.1234 'International Tables Vol C Tables 4.2.6.8 and 6.1.1.4'
Ni Ni 0.3393 1.1124 'International Tables Vol C Tables 4.2.6.8 and 6.1.1.4'

loop_
_geom_angle_atom_site_label_1
_geom_angle_atom_site_label_2
_geom_angle_atom_site_label_3
_geom_angle
S2 Ni1 S3 94.85(15)
S2 Ni1 S4 94.72(15)
S4 Ni1 S3 53.96(14)
C1 Ni1 S2 86.7(4)
C1 Ni1 S3 165.5(4)
C1 Ni1 S4 140.3(4)
C1 Ni1 C2 38.7(6)
C1 Ni1 C3 65.0(6)
C1 Ni1 C4 65.4(6)
C1 Ni1 C5 40.7(6)
C2 Ni1 S2 116.0(5)
C2 Ni1 S3 147.1(5)
C2 Ni1 S4 109.3(4)
C2 Ni1 C3 38.2(6)
C2 Ni1 C4 64.6(6)
C3 Ni1 S2 151.6(4)
C3 Ni1 S3 113.2(4)
C3 Ni1 S4 105.2(4)
C3 Ni1 C4 38.8(6)
C4 Ni1 S2 132.2(4)
C4 Ni1 S3 103.7(4)
C4 Ni1 S4 131.8(4)
C5 Ni1 S2 95.2(4)
C5 Ni1 S3 124.9(4)
C5 Ni1 S4 170.1(4)
C5 Ni1 C2 66.2(6)
C5 Ni1 C3 65.6(6)
C5 Ni1 C4 38.5(5)
S3 Ni2 S1 92.66(15)
S3 Ni2 C7 121.6(4)
S3 Ni2 C9 115.7(4)
C6 Ni2 S1 97.8(4)
C6 Ni2 S3 159.8(4)
C6 Ni2 C7 39.0(6)
C6 Ni2 C9 65.9(5)
C6 Ni2 C10 40.4(6)
C7 Ni2 S1 125.4(4)
C7 Ni2 C9 65.5(5)
C8 Ni2 S1 163.3(4)
C8 Ni2 S3 101.8(4)
C8 Ni2 C6 66.0(5)
C8 Ni2 C7 38.9(6)
C8 Ni2 C9 39.7(5)
C8 Ni2 C10 65.4(5)
C9 Ni2 S1 138.7(4)
C10 Ni2 S1 105.1(4)
C10 Ni2 S3 150.9(4)
C10 Ni2 C7 65.7(6)
C10 Ni2 C9 37.9(6)
S1 Ni3 C15 111.1(5)
S1 Ni3 C11 140.7(6)
S4 Ni3 S1 92.17(15)
S4 Ni3 C15 139.4(5)
S4 Ni3 C11 107.2(5)
C12 Ni3 S1 170.8(5)
C12 Ni3 S4 96.8(5)
C12 Ni3 C14 66.2(7)
C12 Ni3 C15 62.5(7)
C12 Ni3 C11 36.9(7)
C12 Ni3 C13 38.2(7)
C14 Ni3 S1 104.6(5)
C14 Ni3 S4 161.7(5)
C14 Ni3 C15 39.7(6)
C14 Ni3 C11 63.8(7)
C14 Ni3 C13 41.9(7)
C11 Ni3 C15 35.5(7)
C13 Ni3 S1 134.2(6)
C13 Ni3 S4 120.2(6)
C13 Ni3 C15 65.7(6)
C13 Ni3 C11 63.1(7)
Ni3 S1 Ni2 109.21(18)
S2 S1 Ni2 100.74(19)
S2 S1 Ni3 100.97(19)
S1 S2 Ni1 104.6(2)
Ni2 S3 Ni1 110.98(17)
S4 S3 Ni1 62.84(15)
S4 S3 Ni2 110.0(2)
Ni3 S4 Ni1 111.09(18)
S3 S4 Ni1 63.20(15)
S3 S4 Ni3 111.0(2)
C2 C1 Ni1 71.9(8)
C2 C1 C5 108.0(14)
C2 C1 C16 126.1(14)
C5 C1 Ni1 70.5(8)
C5 C1 C16 125.5(13)
C16 C1 Ni1 128.1(11)
Ni1 C2 H2 124.2
C1 C2 Ni1 69.5(8)
C1 C2 H2 125.2
C1 C2 C3 109.7(14)
C3 C2 Ni1 72.8(9)
C3 C2 H2 125.2
C2 C3 Ni1 69.0(9)
C2 C3 C4 107.6(13)
C2 C3 C19 124.0(15)
C4 C3 Ni1 71.4(8)
C4 C3 C19 127.6(15)
C19 C3 Ni1 132.5(11)
C3 C4 Ni1 69.7(8)
C3 C4 C22 128.2(14)
C5 C4 Ni1 67.7(9)
C5 C4 C3 107.7(14)
C5 C4 C22 123.8(14)
C22 C4 Ni1 132.4(10)
C1 C5 Ni1 68.9(8)
C1 C5 C25 123.4(13)
C4 C5 Ni1 73.8(9)
C4 C5 C1 106.9(14)
C4 C5 C25 129.7(14)
C25 C5 Ni1 125.2(10)
C7 C6 Ni2 71.3(8)
C7 C6 C10 106.7(12)
C7 C6 C28 126.2(14)
C10 C6 Ni2 70.3(8)
C10 C6 C28 127.0(14)
C28 C6 Ni2 126.4(11)
Ni2 C7 H7 126.5
C6 C7 Ni2 69.7(8)
C6 C7 H7 125.7
C8 C7 Ni2 69.7(9)
C8 C7 C6 108.6(13)
C8 C7 H7 125.7
C7 C8 Ni2 71.3(9)
C7 C8 C9 108.3(13)
C7 C8 C31 123.4(14)
C9 C8 Ni2 72.1(8)
C9 C8 C31 127.4(13)
C31 C8 Ni2 130.6(10)
C8 C9 Ni2 68.2(8)
C8 C9 C34 126.6(13)
C10 C9 Ni2 69.5(9)
C10 C9 C8 107.2(13)
C10 C9 C34 126.2(13)
C34 C9 Ni2 126.6(10)
C6 C10 Ni2 69.3(8)
C6 C10 C37 123.7(14)
C9 C10 Ni2 72.6(9)
C9 C10 C6 109.0(13)
C9 C10 C37 126.8(14)
C37 C10 Ni2 130.2(10)
Ni3 C12 H12 117.2
C11 C12 Ni3 77.0(11)
C11 C12 H12 123.8
C11 C12 C13 112.3(19)
C13 C12 Ni3 73.6(10)
C13 C12 H12 123.8
C15 C14 Ni3 73.2(9)
C15 C14 C13 103.8(14)
C15 C14 C46 131.2(18)
C13 C14 Ni3 69.5(9)
C46 C14 Ni3 134.6(12)
C46 C14 C13 122.4(17)
C14 C15 Ni3 67.1(9)
C14 C15 C49 119.1(17)
C11 C15 Ni3 72.1(10)
C11 C15 C14 108.4(16)
C11 C15 C49 132.2(18)
C49 C15 Ni3 130.3(12)
C1 C16 H16 107.5
C1 C16 C17 111.8(13)
C1 C16 C18 112.4(13)
C17 C16 H16 107.5
C17 C16 C18 109.9(12)
C18 C16 H16 107.5
C16 C17 H17A 109.5
C16 C17 H17B 109.5
C16 C17 H17C 109.5
H17A C17 H17B 109.5
H17A C17 H17C 109.5
H17B C17 H17C 109.5
C16 C18 H18A 109.5
C16 C18 H18B 109.5
C16 C18 H18C 109.5
H18A C18 H18B 109.5
H18A C18 H18C 109.5
H18B C18 H18C 109.5
C3 C19 H19 108.9
C20 C19 C3 107.9(15)
C20 C19 H19 108.9
C21 C19 C3 113.9(16)
C21 C19 H19 108.9
C21 C19 C20 108.2(17)
C19 C20 H20A 109.5
C19 C20 H20B 109.5
C19 C20 H20C 109.5
H20A C20 H20B 109.5
H20A C20 H20C 109.5
H20B C20 H20C 109.5
C19 C21 H21A 109.5
C19 C21 H21B 109.5
C19 C21 H21C 109.5
H21A C21 H21B 109.5
H21A C21 H21C 109.5
H21B C21 H21C 109.5
C4 C22 H22 107.0
C4 C22 C23 109.6(13)
C23 C22 H22 107.0
C24 C22 C4 116.5(13)
C24 C22 H22 107.0
C24 C22 C23 109.4(14)
C22 C23 H23A 109.5
C22 C23 H23B 109.5
C22 C23 H23C 109.5
H23A C23 H23B 109.5
H23A C23 H23C 109.5
H23B C23 H23C 109.5
C22 C24 H24A 109.5
C22 C24 H24B 109.5
C22 C24 H24C 109.5
H24A C24 H24B 109.5
H24A C24 H24C 109.5
H24B C24 H24C 109.5
C5 C25 H25 106.0
C5 C25 C26 113.1(12)
C5 C25 C27 116.2(12)
C26 C25 H25 106.0
C26 C25 C27 108.7(12)
C27 C25 H25 106.0
C25 C26 H26A 109.5
C25 C26 H26B 109.5
C25 C26 H26C 109.5
H26A C26 H26B 109.5
H26A C26 H26C 109.5
H26B C26 H26C 109.5
C25 C27 H27A 109.5
C25 C27 H27B 109.5
C25 C27 H27C 109.5
H27A C27 H27B 109.5
H27A C27 H27C 109.5
H27B C27 H27C 109.5
C6 C28 H28 108.1
C6 C28 C29 111.9(14)
C6 C28 C30 110.2(14)
C29 C28 H28 108.1
C29 C28 C30 110.4(14)
C30 C28 H28 108.1
C28 C29 H29A 109.5
C28 C29 H29B 109.5
C28 C29 H29C 109.5
H29A C29 H29B 109.5
H29A C29 H29C 109.5
H29B C29 H29C 109.5
C28 C30 H30A 109.5
C28 C30 H30B 109.5
C28 C30 H30C 109.5
H30A C30 H30B 109.5
H30A C30 H30C 109.5
H30B C30 H30C 109.5
C8 C31 H31 109.0
C8 C31 C32 114.0(13)
C8 C31 C33 108.7(13)
C32 C31 H31 109.0
C33 C31 H31 109.0
C33 C31 C32 107.1(13)
C31 C32 H32A 109.5
C31 C32 H32B 109.5
C31 C32 H32C 109.5
H32A C32 H32B 109.5
H32A C32 H32C 109.5
H32B C32 H32C 109.5
C31 C33 H33A 109.5
C31 C33 H33B 109.5
C31 C33 H33C 109.5
H33A C33 H33B 109.5
H33A C33 H33C 109.5
H33B C33 H33C 109.5
C9 C34 H34 105.1
C35 C34 C9 113.5(13)
C35 C34 H34 105.1
C36 C34 C9 114.3(12)
C36 C34 H34 105.1
C36 C34 C35 112.6(14)
C34 C35 H35A 109.5
C34 C35 H35B 109.5
C34 C35 H35C 109.5
H35A C35 H35B 109.5
H35A C35 H35C 109.5
H35B C35 H35C 109.5
C34 C36 H36A 109.5
C34 C36 H36B 109.5
C34 C36 H36C 109.5
H36A C36 H36B 109.5
H36A C36 H36C 109.5
H36B C36 H36C 109.5
C10 C37 H37 106.7
C10 C37 C38 109.7(12)
C38 C37 H37 106.7
C39 C37 C10 115.4(13)
C39 C37 H37 106.7
C39 C37 C38 111.1(14)
C37 C38 H38A 109.5
C37 C38 H38B 109.5
C37 C38 H38C 109.5
H38A C38 H38B 109.5
H38A C38 H38C 109.5
H38B C38 H38C 109.5
C37 C39 H39A 109.5
C37 C39 H39B 109.5
C37 C39 H39C 109.5
H39A C39 H39B 109.5
H39A C39 H39C 109.5
H39B C39 H39C 109.5
C12 C11 Ni3 66.1(10)
C12 C11 C40 124.5(19)
C15 C11 Ni3 72.3(10)
C15 C11 C12 110.4(17)
C15 C11 C40 125.0(19)
C40 C11 Ni3 129.6(13)
C11 C40 H40 110.5
C41 C40 C11 104.1(16)
C41 C40 H40 110.5
C42 C40 C11 112.1(17)
C42 C40 H40 110.5
C42 C40 C41 109.0(18)
C40 C41 H41A 109.5
C40 C41 H41B 109.5
C40 C41 H41C 109.5
H41A C41 H41B 109.5
H41A C41 H41C 109.5
H41B C41 H41C 109.5
C40 C42 H42A 109.5
C40 C42 H42B 109.5
C40 C42 H42C 109.5
H42A C42 H42B 109.5
H42A C42 H42C 109.5
H42B C42 H42C 109.5
C12 C13 Ni3 68.3(9)
C12 C13 C14 104.3(15)
C12 C13 C43 128(2)
C14 C13 Ni3 68.7(9)
C14 C13 C43 127.8(18)
C43 C13 Ni3 125.2(12)
C13 C43 H43 108.6
C13 C43 C44 111.5(17)
C13 C43 C45 109.1(15)
C44 C43 H43 108.6
C44 C43 C45 110.4(18)
C45 C43 H43 108.6
C43 C44 H44A 109.5
C43 C44 H44B 109.5
C43 C44 H44C 109.5
H44A C44 H44B 109.5
H44A C44 H44C 109.5
H44B C44 H44C 109.5
C43 C45 H45A 109.5
C43 C45 H45B 109.5
C43 C45 H45C 109.5
H45A C45 H45B 109.5
H45A C45 H45C 109.5
H45B C45 H45C 109.5
C14 C46 H46 105.7
C14 C46 C47 118.7(16)
C14 C46 C48 110.5(16)
C47 C46 H46 105.7
C47 C46 C48 109.7(16)
C48 C46 H46 105.7
C46 C47 H47A 109.5
C46 C47 H47B 109.5
C46 C47 H47C 109.5
H47A C47 H47B 109.5
H47A C47 H47C 109.5
H47B C47 H47C 109.5
C46 C48 H48A 109.5
C46 C48 H48B 109.5
C46 C48 H48C 109.5
H48A C48 H48B 109.5
H48A C48 H48C 109.5
H48B C48 H48C 109.5
C15 C49 H49 107.8
C15 C49 C51 109.1(16)
C50 C49 C15 115.2(17)
C50 C49 H49 107.8
C50 C49 C51 108.9(16)
C51 C49 H49 107.8
C49 C50 H50A 109.5
C49 C50 H50B 109.5
C49 C50 H50C 109.5
H50A C50 H50B 109.5
H50A C50 H50C 109.5
H50B C50 H50C 109.5
C49 C51 H51A 109.5
C49 C51 H51B 109.5
C49 C51 H51C 109.5
H51A C51 H51B 109.5
H51A C51 H51C 109.5
H51B C51 H51C 109.5
F2 B1 F1 109.7(10)
F2 B1 F3 109.2(9)
F3 B1 F1 110.7(8)
F4 B1 F1 108.8(8)
F4 B1 F2 109.2(9)
F4 B1 F3 109.2(9)
F1A B1A F2A 109.5(13)
F1A B1A F3A 109.4(10)
F2A B1A F3A 109.5(10)
F4A B1A F1A 109.5(10)
F4A B1A F2A 109.4(10)
F4A B1A F3A 109.4(10)

loop_
_geom_bond_atom_site_label_1
_geom_bond_atom_site_label_2
_geom_bond_distance
Ni1 S2 2.238(4)
Ni1 S3 2.289(4)
Ni1 S4 2.282(4)
Ni1 C1 2.095(15)
Ni1 C2 2.126(14)
Ni1 C3 2.175(15)
Ni1 C4 2.198(15)
Ni1 C5 2.117(14)
Ni2 S1 2.195(4)
Ni2 S3 2.130(4)
Ni2 C6 2.114(14)
Ni2 C7 2.135(15)
Ni2 C8 2.115(14)
Ni2 C9 2.167(15)
Ni2 C10 2.127(15)
Ni3 S1 2.185(4)
Ni3 S4 2.136(4)
Ni3 C12 2.057(17)
Ni3 C14 2.113(16)
Ni3 C15 2.195(15)
Ni3 C11 2.192(17)
Ni3 C13 2.124(15)
S1 S2 2.050(5)
S3 S4 2.073(5)
F1 B1 1.372(8)
F1A B1A 1.371(9)
F2 B1 1.372(8)
F2A B1A 1.372(9)
F3 B1 1.372(8)
F3A B1A 1.372(8)
F4 B1 1.371(8)
F4A B1A 1.372(8)
C1 C2 1.40(2)
C1 C5 1.46(2)
C1 C16 1.49(2)
C2 H2 0.9500
C2 C3 1.41(2)
C3 C4 1.45(2)
C3 C19 1.52(2)
C4 C5 1.43(2)
C4 C22 1.53(2)
C5 C25 1.52(2)
C6 C7 1.42(2)
C6 C10 1.46(2)
C6 C28 1.49(2)
C7 H7 0.9500
C7 C8 1.42(2)
C8 C9 1.45(2)
C8 C31 1.49(2)
C9 C10 1.39(2)
C9 C34 1.53(2)
C10 C37 1.53(2)
C12 H12 0.9500
C12 C11 1.35(3)
C12 C13 1.37(2)
C14 C15 1.47(2)
C14 C13 1.51(3)
C14 C46 1.51(2)
C15 C11 1.34(2)
C15 C49 1.54(3)
C16 H16 1.0000
C16 C17 1.54(2)
C16 C18 1.54(2)
C17 H17A 0.9800
C17 H17B 0.9800
C17 H17C 0.9800
C18 H18A 0.9800
C18 H18B 0.9800
C18 H18C 0.9800
C19 H19 1.0000
C19 C20 1.52(3)
C19 C21 1.50(2)
C20 H20A 0.9800
C20 H20B 0.9800
C20 H20C 0.9800
C21 H21A 0.9800
C21 H21B 0.9800
C21 H21C 0.9800
C22 H22 1.0000
C22 C23 1.55(2)
C22 C24 1.53(2)
C23 H23A 0.9800
C23 H23B 0.9800
C23 H23C 0.9800
C24 H24A 0.9800
C24 H24B 0.9800
C24 H24C 0.9800
C25 H25 1.0000
C25 C26 1.52(2)
C25 C27 1.542(18)
C26 H26A 0.9800
C26 H26B 0.9800
C26 H26C 0.9800
C27 H27A 0.9800
C27 H27B 0.9800
C27 H27C 0.9800
C28 H28 1.0000
C28 C29 1.51(2)
C28 C30 1.52(2)
C29 H29A 0.9800
C29 H29B 0.9800
C29 H29C 0.9800
C30 H30A 0.9800
C30 H30B 0.9800
C30 H30C 0.9800
C31 H31 1.0000
C31 C32 1.55(2)
C31 C33 1.54(2)
C32 H32A 0.9800
C32 H32B 0.9800
C32 H32C 0.9800
C33 H33A 0.9800
C33 H33B 0.9800
C33 H33C 0.9800
C34 H34 1.0000
C34 C35 1.52(2)
C34 C36 1.50(2)
C35 H35A 0.9800
C35 H35B 0.9800
C35 H35C 0.9800
C36 H36A 0.9800
C36 H36B 0.9800
C36 H36C 0.9800
C37 H37 1.0000
C37 C38 1.53(2)
C37 C39 1.52(2)
C38 H38A 0.9800
C38 H38B 0.9800
C38 H38C 0.9800
C39 H39A 0.9800
C39 H39B 0.9800
C39 H39C 0.9800
C11 C40 1.57(3)
C40 H40 1.0000
C40 C41 1.57(3)
C40 C42 1.44(3)
C41 H41A 0.9800
C41 H41B 0.9800
C41 H41C 0.9800
C42 H42A 0.9800
C42 H42B 0.9800
C42 H42C 0.9800
C13 C43 1.51(2)
C43 H43 1.0000
C43 C44 1.53(3)
C43 C45 1.56(3)
C44 H44A 0.9800
C44 H44B 0.9800
C44 H44C 0.9800
C45 H45A 0.9800
C45 H45B 0.9800
C45 H45C 0.9800
C46 H46 1.0000
C46 C47 1.52(2)
C46 C48 1.52(2)
C47 H47A 0.9800
C47 H47B 0.9800
C47 H47C 0.9800
C48 H48A 0.9800
C48 H48B 0.9800
C48 H48C 0.9800
C49 H49 1.0000
C49 C50 1.48(2)
C49 C51 1.57(3)
C50 H50A 0.9800
C50 H50B 0.9800
C50 H50C 0.9800
C51 H51A 0.9800
C51 H51B 0.9800
C51 H51C 0.9800

loop_
_geom_torsion_atom_site_label_1
_geom_torsion_atom_site_label_2
_geom_torsion_atom_site_label_3
_geom_torsion_atom_site_label_4
_geom_torsion
Ni1 C1 C2 C3 62.0(11)
Ni1 C1 C5 C4 -64.6(10)
Ni1 C1 C5 C25 119.0(13)
Ni1 C1 C16 C17 -164.4(11)
Ni1 C1 C16 C18 71.4(17)
Ni1 C2 C3 C4 61.3(10)
Ni1 C2 C3 C19 -127.9(15)
Ni1 C3 C4 C5 57.1(10)
Ni1 C3 C4 C22 -128.6(15)
Ni1 C3 C19 C20 -175.1(17)
Ni1 C3 C19 C21 -55(2)
Ni1 C4 C5 C1 61.3(9)
Ni1 C4 C5 C25 -122.6(15)
Ni1 C4 C22 C23 179.1(13)
Ni1 C4 C22 C24 -56(2)
Ni1 C5 C25 C26 -166.7(10)
Ni1 C5 C25 C27 -39.8(19)
Ni2 C6 C7 C8 59.0(10)
Ni2 C6 C10 C9 -62.1(10)
Ni2 C6 C10 C37 125.3(14)
Ni2 C6 C28 C29 66.0(18)
Ni2 C6 C28 C30 -170.7(12)
Ni2 C7 C8 C9 63.0(10)
Ni2 C7 C8 C31 -126.8(14)
Ni2 C8 C9 C10 58.8(10)
Ni2 C8 C9 C34 -120.2(14)
Ni2 C8 C31 C32 -51.3(19)
Ni2 C8 C31 C33 -170.6(12)
Ni2 C9 C10 C6 60.0(10)
Ni2 C9 C10 C37 -127.6(15)
Ni2 C9 C34 C35 -149.7(12)
Ni2 C9 C34 C36 -18.7(19)
Ni2 C10 C37 C38 -165.1(12)
Ni2 C10 C37 C39 -39(2)
Ni3 C12 C11 C15 58.7(13)
Ni3 C12 C11 C40 -122.8(17)
Ni3 C12 C13 C14 -59.6(10)
Ni3 C12 C13 C43 118.4(17)
Ni3 C14 C15 C11 -60.5(12)
Ni3 C14 C15 C49 124.6(14)
Ni3 C14 C13 C12 59.3(11)
Ni3 C14 C13 C43 -118.7(17)
Ni3 C14 C46 C47 -38(3)
Ni3 C14 C46 C48 -166.3(17)
Ni3 C15 C11 C12 -55.1(13)
Ni3 C15 C11 C40 126.5(18)
Ni3 C15 C49 C50 -39(3)
Ni3 C15 C49 C51 -161.7(14)
Ni3 C11 C40 C41 -154.6(16)
Ni3 C11 C40 C42 -37(3)
Ni3 C13 C43 C44 62(2)
Ni3 C13 C43 C45 -175.5(16)
C1 C2 C3 Ni1 -59.9(10)
C1 C2 C3 C4 1.4(17)
C1 C2 C3 C19 172.2(15)
C1 C5 C25 C26 107.0(16)
C1 C5 C25 C27 -126.2(15)
C2 C1 C5 Ni1 62.4(10)
C2 C1 C5 C4 -2.1(16)
C2 C1 C5 C25 -178.5(13)
C2 C1 C16 C17 100.8(17)
C2 C1 C16 C18 -23(2)
C2 C3 C4 Ni1 -59.8(10)
C2 C3 C4 C5 -2.7(17)
C2 C3 C4 C22 171.6(14)
C2 C3 C19 C20 -83(2)
C2 C3 C19 C21 37(2)
C3 C4 C5 Ni1 -58.4(10)
C3 C4 C5 C1 2.9(17)
C3 C4 C5 C25 179.0(13)
C3 C4 C22 C23 -84(2)
C3 C4 C22 C24 41(2)
C4 C3 C19 C20 86(2)
C4 C3 C19 C21 -154.2(16)
C4 C5 C25 C26 -69(2)
C4 C5 C25 C27 58(2)
C5 C1 C2 Ni1 -61.5(10)
C5 C1 C2 C3 0.4(16)
C5 C1 C16 C17 -72.2(19)
C5 C1 C16 C18 163.6(14)
C5 C4 C22 C23 89.5(19)
C5 C4 C22 C24 -145.7(15)
C6 C7 C8 Ni2 -59.0(10)
C6 C7 C8 C9 4.0(17)
C6 C7 C8 C31 174.2(13)
C6 C10 C37 C38 104.5(17)
C6 C10 C37 C39 -129.2(16)
C7 C6 C10 Ni2 62.5(10)
C7 C6 C10 C9 0.4(16)
C7 C6 C10 C37 -172.3(13)
C7 C6 C28 C29 -27(2)
C7 C6 C28 C30 96.6(19)
C7 C8 C9 Ni2 -62.5(10)
C7 C8 C9 C10 -3.7(16)
C7 C8 C9 C34 177.3(14)
C7 C8 C31 C32 42(2)
C7 C8 C31 C33 -77.1(18)
C8 C9 C10 Ni2 -58.0(10)
C8 C9 C10 C6 2.0(16)
C8 C9 C10 C37 174.4(13)
C8 C9 C34 C35 -61.1(19)
C8 C9 C34 C36 69.9(19)
C9 C8 C31 C32 -149.6(14)
C9 C8 C31 C33 91.1(18)
C9 C10 C37 C38 -67(2)
C9 C10 C37 C39 59(2)
C10 C6 C7 Ni2 -61.8(9)
C10 C6 C7 C8 -2.7(16)
C10 C6 C28 C29 157.8(14)
C10 C6 C28 C30 -79(2)
C10 C9 C34 C35 120.1(16)
C10 C9 C34 C36 -108.9(17)
C12 C11 C40 C41 -69(2)
C12 C11 C40 C42 49(2)
C12 C13 C43 C44 -26(3)
C12 C13 C43 C45 96(2)
C14 C15 C11 Ni3 57.4(11)
C14 C15 C11 C12 2(2)
C14 C15 C11 C40 -176.1(15)
C14 C15 C49 C50 -122.6(19)
C14 C15 C49 C51 114.7(19)
C14 C13 C43 C44 151.4(16)
C14 C13 C43 C45 -86(2)
C15 C14 C13 Ni3 -65.7(10)
C15 C14 C13 C12 -6.4(17)
C15 C14 C13 C43 175.6(16)
C15 C14 C46 C47 70(2)
C15 C14 C46 C48 -58(3)
C15 C11 C40 C41 110(2)
C15 C11 C40 C42 -132.7(19)
C16 C1 C2 Ni1 124.4(15)
C16 C1 C2 C3 -173.6(15)
C16 C1 C5 Ni1 -123.5(15)
C16 C1 C5 C4 172.0(14)
C16 C1 C5 C25 -4(2)
C19 C3 C4 Ni1 129.8(16)
C19 C3 C4 C5 -173.1(15)
C19 C3 C4 C22 1(3)
C22 C4 C5 Ni1 127.0(14)
C22 C4 C5 C1 -171.7(13)
C22 C4 C5 C25 4(2)
C28 C6 C7 Ni2 121.9(15)
C28 C6 C7 C8 -179.0(14)
C28 C6 C10 Ni2 -121.3(15)
C28 C6 C10 C9 176.7(15)
C28 C6 C10 C37 4(2)
C31 C8 C9 Ni2 127.8(15)
C31 C8 C9 C10 -173.4(14)
C31 C8 C9 C34 8(2)
C34 C9 C10 Ni2 121.0(14)
C34 C9 C10 C6 -179.0(13)
C34 C9 C10 C37 -7(2)
C11 C12 C13 Ni3 67.9(13)
C11 C12 C13 C14 8.3(19)
C11 C12 C13 C43 -173.7(16)
C11 C15 C49 C50 64(3)
C11 C15 C49 C51 -59(3)
C13 C12 C11 Ni3 -65.9(12)
C13 C12 C11 C15 -7(2)
C13 C12 C11 C40 171.3(16)
C13 C14 C15 Ni3 63.1(10)
C13 C14 C15 C11 2.6(18)
C13 C14 C15 C49 -172.3(14)
C13 C14 C46 C47 -130.9(17)
C13 C14 C46 C48 101(2)
C46 C14 C15 Ni3 -135.2(19)
C46 C14 C15 C11 164.3(17)
C46 C14 C15 C49 -11(3)
C46 C14 C13 Ni3 130.6(15)
C46 C14 C13 C12 -170.1(15)
C46 C14 C13 C43 12(3)
C49 C15 C11 Ni3 -128.6(19)
C49 C15 C11 C12 176.3(17)
C49 C15 C11 C40 -2(3)
